data_7064271
loop_
_publ_author_name
'Sarkar, Sresha'
'Sultana, Shabnam'
'Jover, Jes\'us'
'Chowdhury, Nilkanta'
'Bagchi, Angshuman'
'Das, Chandan'
'Goswami, Swapnadeep'
'Chattopadhyay, Dipankar'
'Roy, Raj Kumar'
'Saha, Supriyo'
'Zangrando, Ennio'
'Sanyal, Ria'

_publ_section_title
;
 Supramolecular networks of picrate derivatives with tunable
 hydrogen-bonding densities for selective bacterial killing
;
_journal_issue 7
_journal_name_full 'New Journal of Chemistry'
_journal_page_first 2994
_journal_page_last 3018
_journal_paper_doi 10.1039/D5NJ04072H
_journal_volume 50
_journal_year 2026
_chemical_formula_moiety 'C6 H2 N3 O7, C7 H8 Cl N2 O'
_chemical_formula_sum 'C13 H10 Cl N5 O8'
_chemical_formula_weight 399.71
_space_group_crystal_system monoclinic
_space_group_IT_number 14
_space_group_name_Hall '-P 2ybc'
_space_group_name_H-M_alt 'P 1 21/c 1'
_atom_sites_solution_hydrogens geom
_audit_creation_method SHELXL-2019/2
_audit_update_record
;
2025-04-01 deposited with the CCDC.	2026-01-11 downloaded from the CCDC.
;
_cell_angle_alpha 90
_cell_angle_beta 91.692(4)
_cell_angle_gamma 90
_cell_formula_units_Z 4
_cell_length_a 4.2420(2)
_cell_length_b 14.9824(6)
_cell_length_c 24.6205(11)
_cell_measurement_reflns_used 5190
_cell_measurement_temperature 150(2)
_cell_measurement_theta_max 20.54
_cell_measurement_theta_min 2.24
_cell_volume 1564.08(12)
_computing_cell_refinement 'SAINT (Bruker, 2020)'
_computing_data_collection 'APEX4 2021.4-0'
_computing_data_reduction 'SAINT (Bruker, 2020)'
_computing_structure_refinement 'SHELXL-2019/2 (Sheldrick, 2019)'
_computing_structure_solution 'SHELXT (Sheldrick, 2015b)'
_diffrn_ambient_temperature 150(2)
_diffrn_measured_fraction_theta_full 0.956
_diffrn_measured_fraction_theta_max 0.800
_diffrn_measurement_device_type 'Bruker D8 QUEST'
_diffrn_measurement_method 'omega and phi scans'
_diffrn_radiation_type MoK\a
_diffrn_radiation_wavelength 0.71073
_diffrn_reflns_av_R_equivalents 0.0785
_diffrn_reflns_av_unetI/netI 0.0918
_diffrn_reflns_Laue_measured_fraction_full 0.956
_diffrn_reflns_Laue_measured_fraction_max 0.800
_diffrn_reflns_limit_h_max 4
_diffrn_reflns_limit_h_min -5
_diffrn_reflns_limit_k_max 20
_diffrn_reflns_limit_k_min -19
_diffrn_reflns_limit_l_max 32
_diffrn_reflns_limit_l_min -30
_diffrn_reflns_number 9781
_diffrn_reflns_point_group_measured_fraction_full 0.956
_diffrn_reflns_point_group_measured_fraction_max 0.800
_diffrn_reflns_theta_full 25.242
_diffrn_reflns_theta_max 29.207
_diffrn_reflns_theta_min 2.142
_diffrn_source 'sealed X-ray tube'
_diffrn_standards_decay_% 0
_diffrn_standards_interval_count 0
_diffrn_standards_interval_time 0
_diffrn_standards_number 0
_exptl_absorpt_coefficient_mu 0.305
_exptl_absorpt_correction_type none
_exptl_crystal_colour yellow
_exptl_crystal_density_diffrn 1.697
_exptl_crystal_description plate
_exptl_crystal_F_000 816
_exptl_crystal_size_max 0.28
_exptl_crystal_size_mid 0.26
_exptl_crystal_size_min 0.12
_refine_diff_density_max 0.496
_refine_diff_density_min -0.630
_refine_diff_density_rms 0.098
_refine_ls_extinction_coef 0.042(6)
_refine_ls_extinction_expression Fc^*^=kFc[1+0.001xFc^2^\l^3^/sin(2\q)]^-1/4^
_refine_ls_extinction_method 'SHELXL-2019/2 (Sheldrick 2019)'
_refine_ls_goodness_of_fit_ref 1.162
_refine_ls_hydrogen_treatment constr
_refine_ls_matrix_type full
_refine_ls_number_parameters 246
_refine_ls_number_reflns 3395
_refine_ls_number_restraints 0
_refine_ls_restrained_S_all 1.162
_refine_ls_R_factor_all 0.1142
_refine_ls_R_factor_gt 0.0668
_refine_ls_shift/su_max 0.000
_refine_ls_shift/su_mean 0.000
_refine_ls_structure_factor_coef Fsqd
_refine_ls_weighting_details 'w=1/[\s^2^(Fo^2^)+(0.0781P)^2^+0.8840P] where P=(Fo^2^+2Fc^2^)/3'
_refine_ls_weighting_scheme calc
_refine_ls_wR_factor_gt 0.1587
_refine_ls_wR_factor_ref 0.2161
_reflns_Friedel_coverage 0.000
_reflns_number_gt 2203
_reflns_number_total 3395
_reflns_threshold_expression 'I > 2\s(I)'
_cod_data_source_file d5nj04072h2.cif
_cod_data_source_block shelx_CCDC3
_cod_original_sg_symbol_H-M 'P 21/c'
_cod_database_code 7064271
_shelx_shelxl_version_number 2019/2
_shelx_space_group_comment
;
The symmetry employed for this shelxl refinement is uniquely defined
by the following loop, which should always be used as a source of
symmetry information in preference to the above space-group names.
They are only intended as comments.
;

loop_
_space_group_symop_operation_xyz
'x, y, z'
'-x, y+1/2, -z+1/2'
'-x, -y, -z'
'x, -y-1/2, z-1/2'

loop_
_atom_site_label
_atom_site_type_symbol
_atom_site_fract_x
_atom_site_fract_y
_atom_site_fract_z
_atom_site_U_iso_or_equiv
_atom_site_adp_type
_atom_site_occupancy
_atom_site_site_symmetry_order
_atom_site_calc_flag
_atom_site_refinement_flags_posn
_atom_site_refinement_flags_adp
_atom_site_refinement_flags_occupancy
_atom_site_disorder_assembly
_atom_site_disorder_group
O1 O 0.6283(6) 0.49448(17) 0.34822(10) 0.0361(6) Uani 1 1 d . . . . .
O2 O 0.8928(10) 0.3603(2) 0.29720(16) 0.0789(13) Uani 1 1 d . . . . .
O3 O 1.1950(8) 0.3943(2) 0.23274(14) 0.0634(10) Uani 1 1 d . . . . .
O4 O 1.0196(8) 0.6555(2) 0.12622(12) 0.0588(9) Uani 1 1 d . . . . .
O5 O 0.6511(8) 0.7480(2) 0.14828(12) 0.0550(9) Uani 1 1 d . . . . .
O6 O 0.2333(7) 0.74278(19) 0.32099(12) 0.0512(8) Uani 1 1 d . . . . .
O7 O 0.2059(7) 0.62150(18) 0.36672(12) 0.0460(8) Uani 1 1 d . . . . .
N1 N 0.9909(7) 0.4133(2) 0.26428(14) 0.0398(8) Uani 1 1 d . . . . .
N2 N 0.8157(8) 0.6818(2) 0.15680(13) 0.0423(9) Uani 1 1 d . . . . .
N3 N 0.3108(7) 0.6648(2) 0.32949(13) 0.0331(7) Uani 1 1 d . . . . .
C1 C 0.6592(8) 0.5360(2) 0.30361(14) 0.0292(8) Uani 1 1 d . . . . .
C2 C 0.8474(8) 0.5021(2) 0.26027(15) 0.0313(8) Uani 1 1 d . . . . .
C3 C 0.9013(8) 0.5489(3) 0.21329(15) 0.0346(9) Uani 1 1 d . . . . .
H3 H 1.029185 0.524307 0.186016 0.041 Uiso 1 1 calc R U . . .
C4 C 0.7659(9) 0.6323(3) 0.20650(15) 0.0347(9) Uani 1 1 d . . . . .
C5 C 0.5747(8) 0.6692(2) 0.24465(15) 0.0324(8) Uani 1 1 d . . . . .
H5 H 0.480686 0.726013 0.238703 0.039 Uiso 1 1 calc R U . . .
C6 C 0.5216(8) 0.6223(2) 0.29161(14) 0.0290(8) Uani 1 1 d . . . . .
Cl1 Cl 0.7159(3) 0.01659(7) 0.57948(5) 0.0591(4) Uani 1 1 d . . . . .
O8 O 0.2240(7) 0.42987(18) 0.51990(11) 0.0458(8) Uani 1 1 d . . . . .
N4 N 0.2543(7) 0.37716(19) 0.43543(12) 0.0338(7) Uani 1 1 d . . . . .
H4 H 0.294298 0.332562 0.413413 0.041 Uiso 1 1 calc R U . . .
N5 N 0.1573(7) 0.46103(19) 0.41499(12) 0.0311(7) Uani 1 1 d . . . . .
H5A H 0.112258 0.497804 0.443139 0.047 Uiso 1 1 calc R U . . .
H5B H -0.017732 0.454091 0.393140 0.047 Uiso 1 1 calc R U . . .
H5C H 0.314880 0.485324 0.395511 0.047 Uiso 1 1 calc R U . . .
C7 C 0.2837(8) 0.3675(2) 0.48975(13) 0.0283(8) Uani 1 1 d . . . . .
C8 C 0.3918(8) 0.2790(2) 0.50987(14) 0.0276(8) Uani 1 1 d . . . . .
C9 C 0.3012(9) 0.2533(3) 0.56164(15) 0.0356(9) Uani 1 1 d . . . . .
H9 H 0.174269 0.292028 0.582348 0.043 Uiso 1 1 calc R U . . .
C10 C 0.3948(9) 0.1723(2) 0.58281(16) 0.0375(9) Uani 1 1 d . . . . .
H10 H 0.329639 0.153949 0.617670 0.045 Uiso 1 1 calc R U . . .
C11 C 0.5858(9) 0.1179(2) 0.55237(17) 0.0398(9) Uani 1 1 d . . . . .
C12 C 0.6804(9) 0.1422(3) 0.50137(17) 0.0392(9) Uani 1 1 d . . . . .
H12 H 0.810452 0.103567 0.481158 0.047 Uiso 1 1 calc R U . . .
C13 C 0.5839(8) 0.2232(2) 0.48000(15) 0.0324(8) Uani 1 1 d . . . . .
H13 H 0.648412 0.240845 0.444981 0.039 Uiso 1 1 calc R U . . .

loop_
_atom_site_aniso_label
_atom_site_aniso_U_11
_atom_site_aniso_U_22
_atom_site_aniso_U_33
_atom_site_aniso_U_23
_atom_site_aniso_U_13
_atom_site_aniso_U_12
O1 0.0337(13) 0.0377(15) 0.0373(15) 0.0120(12) 0.0062(11) 0.0016(11)
O2 0.106(3) 0.052(2) 0.081(3) 0.0306(19) 0.044(2) 0.035(2)
O3 0.066(2) 0.054(2) 0.071(2) -0.0079(18) 0.0292(18) 0.0082(16)
O4 0.076(2) 0.064(2) 0.0369(17) 0.0025(15) 0.0175(16) -0.0266(17)
O5 0.071(2) 0.0504(19) 0.0433(18) 0.0180(15) -0.0046(15) -0.0131(16)
O6 0.073(2) 0.0323(16) 0.0487(19) 0.0075(13) 0.0072(15) 0.0156(14)
O7 0.0599(18) 0.0329(15) 0.0464(17) 0.0061(13) 0.0230(14) 0.0049(13)
N1 0.0364(18) 0.043(2) 0.0399(19) 0.0004(16) 0.0019(14) 0.0005(14)
N2 0.053(2) 0.044(2) 0.0305(18) 0.0045(15) -0.0005(16) -0.0219(16)
N3 0.0362(17) 0.0306(17) 0.0325(17) 0.0025(13) -0.0010(13) -0.0034(13)
C1 0.0260(17) 0.0339(19) 0.0274(18) 0.0053(15) -0.0022(13) -0.0058(14)
C2 0.0292(18) 0.0285(18) 0.036(2) 0.0020(15) 0.0027(15) -0.0035(14)
C3 0.0321(19) 0.037(2) 0.035(2) -0.0002(16) 0.0032(15) -0.0095(16)
C4 0.038(2) 0.038(2) 0.0274(19) 0.0075(16) -0.0011(15) -0.0157(16)
C5 0.0329(19) 0.0303(19) 0.034(2) 0.0046(15) -0.0043(15) -0.0090(14)
C6 0.0286(18) 0.0292(18) 0.0294(19) 0.0015(14) 0.0009(14) -0.0040(14)
Cl1 0.0826(9) 0.0304(6) 0.0635(8) 0.0104(5) -0.0144(6) 0.0094(5)
O8 0.0712(19) 0.0341(15) 0.0324(15) -0.0028(12) 0.0080(13) 0.0210(13)
N4 0.0539(19) 0.0225(15) 0.0253(16) 0.0016(12) 0.0029(13) 0.0108(13)
N5 0.0379(16) 0.0281(15) 0.0277(15) 0.0028(13) 0.0069(12) 0.0022(13)
C7 0.0336(18) 0.0292(18) 0.0223(17) -0.0008(14) 0.0030(14) 0.0021(14)
C8 0.0318(18) 0.0241(17) 0.0268(18) -0.0003(14) -0.0004(14) 0.0024(13)
C9 0.045(2) 0.032(2) 0.031(2) 0.0005(16) 0.0068(16) 0.0017(16)
C10 0.044(2) 0.032(2) 0.036(2) 0.0093(16) -0.0041(17) -0.0064(16)
C11 0.049(2) 0.0255(19) 0.044(2) 0.0011(16) -0.0102(18) -0.0007(16)
C12 0.044(2) 0.031(2) 0.042(2) -0.0072(17) 0.0006(17) 0.0108(16)
C13 0.0368(19) 0.0315(19) 0.0287(19) -0.0027(15) 0.0008(15) 0.0032(15)

loop_
_atom_type_symbol
_atom_type_description
_atom_type_scat_dispersion_real
_atom_type_scat_dispersion_imag
_atom_type_scat_source
C C 0.0033 0.0016 'International Tables Vol C Tables 4.2.6.8 and 6.1.1.4'
H H 0.0000 0.0000 'International Tables Vol C Tables 4.2.6.8 and 6.1.1.4'
N N 0.0061 0.0033 'International Tables Vol C Tables 4.2.6.8 and 6.1.1.4'
O O 0.0106 0.0060 'International Tables Vol C Tables 4.2.6.8 and 6.1.1.4'
Cl Cl 0.1484 0.1585 'International Tables Vol C Tables 4.2.6.8 and 6.1.1.4'

loop_
_geom_angle_atom_site_label_1
_geom_angle_atom_site_label_2
_geom_angle_atom_site_label_3
_geom_angle
_geom_angle_site_symmetry_1
_geom_angle_site_symmetry_3
_geom_angle_publ_flag
O3 N1 O2 122.5(4) . . ?
O3 N1 C2 118.2(3) . . ?
O2 N1 C2 119.2(3) . . ?
O5 N2 O4 124.2(4) . . ?
O5 N2 C4 117.4(3) . . ?
O4 N2 C4 118.4(4) . . ?
O7 N3 O6 122.2(3) . . ?
O7 N3 C6 119.6(3) . . ?
O6 N3 C6 118.2(3) . . ?
O1 C1 C2 122.7(3) . . ?
O1 C1 C6 124.2(3) . . ?
C2 C1 C6 113.1(3) . . ?
C3 C2 C1 123.5(3) . . ?
C3 C2 N1 116.1(3) . . ?
C1 C2 N1 120.5(3) . . ?
C2 C3 C4 118.8(3) . . ?
C2 C3 H3 120.6 . . ?
C4 C3 H3 120.6 . . ?
C5 C4 C3 122.1(3) . . ?
C5 C4 N2 118.3(4) . . ?
C3 C4 N2 119.5(4) . . ?
C4 C5 C6 118.9(4) . . ?
C4 C5 H5 120.5 . . ?
C6 C5 H5 120.5 . . ?
C5 C6 C1 123.5(3) . . ?
C5 C6 N3 115.7(3) . . ?
C1 C6 N3 120.8(3) . . ?
C7 N4 N5 117.8(3) . . ?
C7 N4 H4 121.1 . . ?
N5 N4 H4 121.1 . . ?
N4 N5 H5A 109.5 . . ?
N4 N5 H5B 109.5 . . ?
H5A N5 H5B 109.5 . . ?
N4 N5 H5C 109.5 . . ?
H5A N5 H5C 109.5 . . ?
H5B N5 H5C 109.5 . . ?
O8 C7 N4 120.4(3) . . ?
O8 C7 C8 123.2(3) . . ?
N4 C7 C8 116.5(3) . . ?
C13 C8 C9 119.9(3) . . ?
C13 C8 C7 122.7(3) . . ?
C9 C8 C7 117.4(3) . . ?
C10 C9 C8 120.3(3) . . ?
C10 C9 H9 119.8 . . ?
C8 C9 H9 119.8 . . ?
C9 C10 C11 118.8(4) . . ?
C9 C10 H10 120.6 . . ?
C11 C10 H10 120.6 . . ?
C12 C11 C10 121.9(4) . . ?
C12 C11 Cl1 118.8(3) . . ?
C10 C11 Cl1 119.3(3) . . ?
C11 C12 C13 119.2(3) . . ?
C11 C12 H12 120.4 . . ?
C13 C12 H12 120.4 . . ?
C12 C13 C8 119.9(3) . . ?
C12 C13 H13 120.1 . . ?
C8 C13 H13 120.1 . . ?

loop_
_geom_bond_atom_site_label_1
_geom_bond_atom_site_label_2
_geom_bond_distance
_geom_bond_site_symmetry_2
_geom_bond_publ_flag
O1 C1 1.272(4) . ?
O2 N1 1.217(4) . ?
O3 N1 1.214(4) . ?
O4 N2 1.228(5) . ?
O5 N2 1.227(5) . ?
O6 N3 1.229(4) . ?
O7 N3 1.218(4) . ?
N1 C2 1.465(5) . ?
N2 C4 1.452(5) . ?
N3 C6 1.457(5) . ?
C1 C2 1.443(5) . ?
C1 C6 1.446(5) . ?
C2 C3 1.377(5) . ?
C3 C4 1.384(5) . ?
C3 H3 0.9500 . ?
C4 C5 1.375(5) . ?
C5 C6 1.377(5) . ?
C5 H5 0.9500 . ?
Cl1 C11 1.742(4) . ?
O8 C7 1.224(4) . ?
N4 C7 1.347(4) . ?
N4 N5 1.410(4) . ?
N4 H4 0.8800 . ?
N5 H5A 0.9100 . ?
N5 H5B 0.9100 . ?
N5 H5C 0.9100 . ?
C7 C8 1.484(5) . ?
C8 C13 1.392(5) . ?
C8 C9 1.396(5) . ?
C9 C10 1.375(5) . ?
C9 H9 0.9500 . ?
C10 C11 1.385(6) . ?
C10 H10 0.9500 . ?
C11 C12 1.378(6) . ?
C12 C13 1.380(5) . ?
C12 H12 0.9500 . ?
C13 H13 0.9500 . ?
